data_2023288
loop_
_publ_author_name
'Vassilyeva, Olga Yu.'
'Buvaylo, Elena A.'
'Kokozay, Vladimir N.'
'Goreshnik, Evgeny A.'

_publ_section_title
;
 Triclinic polymorph of
 bis[2-methyl-3-(pyridin-2-yl)imidazo[1,5-a]pyridin-2-ium]
 tetrachloridocadmium(II)
;
_journal_coeditor_code EJ2007
_journal_issue 11
_journal_name_full 'Acta Crystallographica Section E Crystallographic Communications'
_journal_page_first 1125
_journal_page_last 1129
_journal_paper_doi 10.1107/S2056989024009654
_journal_volume 80
_journal_year 2024
_chemical_formula_iupac '(C13 H12 N3)2 [Cd Cl4]'
_chemical_formula_moiety '2(C13 H12 N3 +), Cd Cl4 2-'
_chemical_formula_sum 'C26 H24 Cd Cl4 N6'
_chemical_formula_weight 674.71
_chemical_name_systematic
;
Bis[2-methyl-3-(pyridin-2-yl)imidazo[1,5-<i>a</i>]pyridin-2-ium]
tetrachloridocadmium(II)
;
_space_group_crystal_system triclinic
_space_group_IT_number 2
_space_group_name_Hall '-P 1'
_space_group_name_H-M_alt 'P -1'
_atom_sites_solution_hydrogens geom
_atom_sites_solution_primary dual
_audit_creation_method
;
Olex2 1.5
(compiled 2024.02.16 svn.r378c4104 for OlexSys, GUI svn.r6928)
;
_cell_angle_alpha 78.734(3)
_cell_angle_beta 81.153(3)
_cell_angle_gamma 77.708(3)
_cell_formula_units_Z 2
_cell_length_a 9.6288(3)
_cell_length_b 11.5103(4)
_cell_length_c 13.0302(5)
_cell_measurement_reflns_used 12802
_cell_measurement_temperature 149.99(10)
_cell_measurement_theta_max 28.4600
_cell_measurement_theta_min 2.5240
_cell_volume 1374.33(9)
_computing_cell_refinement
;
CrysAlisPro (Rigaku OD, 2023)
;
_computing_data_collection
;
CrysAlisPro (Rigaku OD, 2023)
;
_computing_data_reduction
;
CrysAlisPro (Rigaku OD, 2023)
;
_computing_molecular_graphics
;
Mercury (Macrae <i>et al.</i>,  2020)
;
_computing_publication_material
;
Olex2 1.5 (Dolomanov <i>et al.</i>,  2009)
;
_computing_structure_refinement
;
<i>SHELXL2016/6</i> (Sheldrick, 2015b)
;
_computing_structure_solution
;
<i>SHELXT2014/4</i> (Sheldrick, 2015a)
;
_diffrn_ambient_temperature 149.99(10)
_diffrn_detector 'CCD plate'
_diffrn_detector_area_resol_mean 10.6426
_diffrn_measured_fraction_theta_full 0.993
_diffrn_measured_fraction_theta_max 0.860
_diffrn_measurement_device 'four-circle diffractometer'
_diffrn_measurement_device_type 'New Gemini, Dual, Cu at home/near, Atlas'
_diffrn_measurement_method '\w scans'
_diffrn_radiation_monochromator graphite
_diffrn_radiation_probe x-ray
_diffrn_radiation_type 'Mo K\a'
_diffrn_radiation_wavelength 0.71073
_diffrn_reflns_av_R_equivalents 0.0498
_diffrn_reflns_av_unetI/netI 0.0482
_diffrn_reflns_limit_h_max 12
_diffrn_reflns_limit_h_min -13
_diffrn_reflns_limit_k_max 15
_diffrn_reflns_limit_k_min -14
_diffrn_reflns_limit_l_max 16
_diffrn_reflns_limit_l_min -17
_diffrn_reflns_number 23842
_diffrn_reflns_theta_full 26.000
_diffrn_reflns_theta_max 28.865
_diffrn_reflns_theta_min 2.226
_diffrn_source 'fine-focus sealed X-ray tube'
_exptl_absorpt_coefficient_mu 1.211
_exptl_absorpt_correction_T_max 0.852
_exptl_absorpt_correction_T_min 0.713
_exptl_absorpt_correction_type analytical
_exptl_absorpt_process_details
;
(CrysAlisPro; Rigaku OD, 2023)
;
_exptl_crystal_colour yellow
_exptl_crystal_density_diffrn 1.630
_exptl_crystal_description irregular
_exptl_crystal_F_000 676
_exptl_crystal_size_max 0.435
_exptl_crystal_size_mid 0.268
_exptl_crystal_size_min 0.201
_refine_diff_density_max 0.667
_refine_diff_density_min -0.541
_refine_ls_extinction_method none
_refine_ls_goodness_of_fit_ref 1.092
_refine_ls_hydrogen_treatment constr
_refine_ls_matrix_type full
_refine_ls_number_parameters 336
_refine_ls_number_reflns 6206
_refine_ls_number_restraints 0
_refine_ls_restrained_S_all 1.092
_refine_ls_R_factor_all 0.0438
_refine_ls_R_factor_gt 0.0313
_refine_ls_shift/su_max 0.001
_refine_ls_shift/su_mean 0.000
_refine_ls_structure_factor_coef Fsqd
_refine_ls_weighting_details 'w=1/[\s^2^(Fo^2^)+(0.0175P)^2^+0.5190P] where P=(Fo^2^+2Fc^2^)/3'
_refine_ls_weighting_scheme calc
_refine_ls_wR_factor_gt 0.0589
_refine_ls_wR_factor_ref 0.0649
_reflns_number_gt 5235
_reflns_number_total 6206
_reflns_threshold_expression 'I > 2\s(I)'
_cod_data_source_file ej2007.cif
_cod_data_source_block I
_cod_depositor_comments 'Adding full bibliography for 2023288.cif.'
_cod_database_code 2023288
_shelx_space_group_comment
;
The symmetry employed for this shelxl refinement is uniquely defined
by the following loop, which should always be used as a source of
symmetry information in preference to the above space-group names.
They are only intended as comments.
;
_shelx_estimated_absorpt_t_min 0.618
_shelx_estimated_absorpt_t_max 0.794
_shelxl_version_number 2016/6

loop_
_space_group_symop_operation_xyz
'x, y, z'
'-x, -y, -z'

loop_
_atom_site_type_symbol
_atom_site_label
_atom_site_fract_x
_atom_site_fract_y
_atom_site_fract_z
_atom_site_U_iso_or_equiv
_atom_site_adp_type
_atom_site_calc_flag
_atom_site_occupancy
_atom_site_disorder_assembly
_atom_site_disorder_group
Cd Cd1 0.55171(2) 0.71231(2) 0.76703(2) 0.01848(6) Uani d 1 . .
Cl Cl1 0.46428(8) 0.71615(6) 0.59977(5) 0.03304(17) Uani d 1 . .
Cl Cl2 0.63522(6) 0.50197(5) 0.84357(5) 0.02149(13) Uani d 1 . .
Cl Cl3 0.37442(6) 0.81359(5) 0.89287(5) 0.02465(14) Uani d 1 . .
Cl Cl4 0.73342(7) 0.84425(5) 0.73399(5) 0.02646(15) Uani d 1 . .
N N1 0.2818(2) 0.23733(16) 0.94071(16) 0.0168(4) Uani d 1 . .
N N2 0.1226(2) 0.39279(17) 0.88997(16) 0.0181(4) Uani d 1 . .
N N3 0.1461(2) 0.09936(16) 0.83280(16) 0.0187(4) Uani d 1 . .
C C1 0.1543(2) 0.2704(2) 0.90398(19) 0.0169(5) Uani d 1 . .
C C2 0.2345(3) 0.4354(2) 0.9184(2) 0.0196(5) Uani d 1 . .
C C3 0.3324(3) 0.3361(2) 0.95090(19) 0.0188(5) Uani d 1 . .
H H3 0.420091 0.335580 0.976096 0.023 Uiso calc 1 . .
C C4 0.3592(3) 0.1135(2) 0.9694(2) 0.0238(6) Uani d 1 . .
H H4A 0.404112 0.081565 0.905313 0.036 Uiso calc 1 . .
H H4B 0.292051 0.062933 1.008614 0.036 Uiso calc 1 . .
H H4C 0.433169 0.113245 1.013424 0.036 Uiso calc 1 . .
C C5 0.2286(3) 0.5618(2) 0.9053(2) 0.0223(6) Uani d 1 . .
H H5 0.303810 0.592783 0.923318 0.027 Uiso calc 1 . .
C C6 0.1138(3) 0.6367(2) 0.8666(2) 0.0262(6) Uani d 1 . .
H H6 0.108142 0.721477 0.857448 0.031 Uiso calc 1 . .
C C7 0.0009(3) 0.5911(2) 0.8392(2) 0.0256(6) Uani d 1 . .
H H7 -0.079016 0.645928 0.812363 0.031 Uiso calc 1 . .
C C8 0.0050(3) 0.4727(2) 0.8504(2) 0.0251(6) Uani d 1 . .
H H8 -0.071002 0.443354 0.831666 0.030 Uiso calc 1 . .
C C9 0.0679(2) 0.1897(2) 0.87987(19) 0.0167(5) Uani d 1 . .
C C10 -0.0786(3) 0.2061(2) 0.9062(2) 0.0232(6) Uani d 1 . .
H H10 -0.128823 0.270389 0.941296 0.028 Uiso calc 1 . .
C C11 -0.1499(3) 0.1252(2) 0.8796(2) 0.0284(6) Uani d 1 . .
H H11 -0.250913 0.134240 0.894811 0.034 Uiso calc 1 . .
C C12 -0.0721(3) 0.0318(2) 0.8310(2) 0.0297(6) Uani d 1 . .
H H12 -0.118633 -0.024474 0.811981 0.036 Uiso calc 1 . .
C C13 0.0742(3) 0.0213(2) 0.8105(2) 0.0242(6) Uani d 1 . .
H H13 0.127099 -0.044787 0.778788 0.029 Uiso calc 1 . .
N N4 0.2726(2) 0.08422(17) 0.58031(17) 0.0225(5) Uani d 1 . .
N N5 0.3173(2) 0.23872(17) 0.63174(16) 0.0183(4) Uani d 1 . .
N N6 0.0130(2) 0.34248(19) 0.63388(17) 0.0285(5) Uani d 1 . .
C C14 0.2197(3) 0.2002(2) 0.5887(2) 0.0210(5) Uani d 1 . .
C C15 0.4022(3) 0.0479(2) 0.6177(2) 0.0240(6) Uani d 1 . .
H H15 0.460532 -0.030079 0.620321 0.029 Uiso calc 1 . .
C C16 0.4329(3) 0.1443(2) 0.65074(19) 0.0203(5) Uani d 1 . .
C C17 0.2027(3) 0.0022(2) 0.5410(2) 0.0327(7) Uani d 1 . .
H H17A 0.214666 0.017799 0.463828 0.049 Uiso calc 1 . .
H H17B 0.100473 0.015804 0.567009 0.049 Uiso calc 1 . .
H H17C 0.246445 -0.081565 0.566185 0.049 Uiso calc 1 . .
C C18 0.5494(3) 0.1647(2) 0.6946(2) 0.0262(6) Uani d 1 . .
H H18 0.628307 0.101148 0.709293 0.031 Uiso calc 1 . .
C C19 0.5467(3) 0.2756(2) 0.7152(2) 0.0275(6) Uani d 1 . .
H H19 0.624016 0.289983 0.745308 0.033 Uiso calc 1 . .
C C20 0.4292(3) 0.3712(2) 0.6923(2) 0.0258(6) Uani d 1 . .
H H20 0.430482 0.449280 0.705267 0.031 Uiso calc 1 . .
C C21 0.3161(3) 0.3527(2) 0.6525(2) 0.0217(5) Uani d 1 . .
H H21 0.237135 0.416540 0.638813 0.026 Uiso calc 1 . .
C C22 0.0784(3) 0.2703(2) 0.5643(2) 0.0222(5) Uani d 1 . .
C C23 0.0180(3) 0.2607(2) 0.4770(2) 0.0317(6) Uani d 1 . .
H H23 0.069903 0.212218 0.427328 0.038 Uiso calc 1 . .
C C24 -0.1193(3) 0.3230(3) 0.4639(2) 0.0376(7) Uani d 1 . .
H H24 -0.164382 0.316423 0.405925 0.045 Uiso calc 1 . .
C C25 -0.1891(3) 0.3942(3) 0.5354(2) 0.0367(7) Uani d 1 . .
H H25 -0.284419 0.436304 0.529123 0.044 Uiso calc 1 . .
C C26 -0.1179(3) 0.4039(3) 0.6174(2) 0.0369(7) Uani d 1 . .
H H26 -0.165158 0.457220 0.664470 0.044 Uiso calc 1 . .

loop_
_atom_site_aniso_label
_atom_site_aniso_U_11
_atom_site_aniso_U_22
_atom_site_aniso_U_33
_atom_site_aniso_U_12
_atom_site_aniso_U_13
_atom_site_aniso_U_23
Cd1 0.01851(10) 0.01593(10) 0.02228(11) -0.00275(7) -0.00489(7) -0.00489(7)
Cl1 0.0463(4) 0.0322(4) 0.0245(4) -0.0092(3) -0.0153(3) -0.0035(3)
Cl2 0.0204(3) 0.0156(3) 0.0287(4) -0.0012(2) -0.0057(3) -0.0044(3)
Cl3 0.0189(3) 0.0210(3) 0.0350(4) 0.0002(2) -0.0018(3) -0.0122(3)
Cl4 0.0227(3) 0.0189(3) 0.0393(4) -0.0075(2) -0.0048(3) -0.0040(3)
N1 0.0156(11) 0.0138(9) 0.0216(11) -0.0020(8) -0.0046(8) -0.0037(8)
N2 0.0142(10) 0.0168(10) 0.0255(12) -0.0008(8) -0.0058(9) -0.0079(9)
N3 0.0222(11) 0.0131(10) 0.0214(12) -0.0042(8) -0.0026(9) -0.0036(9)
C1 0.0153(13) 0.0165(11) 0.0203(13) -0.0031(9) -0.0019(10) -0.0063(10)
C2 0.0176(13) 0.0195(12) 0.0255(14) -0.0041(10) -0.0053(10) -0.0097(11)
C3 0.0175(13) 0.0157(12) 0.0260(14) -0.0053(10) -0.0075(10) -0.0040(11)
C4 0.0248(14) 0.0130(11) 0.0331(16) 0.0000(10) -0.0101(12) -0.0011(11)
C5 0.0265(14) 0.0181(12) 0.0253(15) -0.0093(11) -0.0030(11) -0.0051(11)
C6 0.0342(16) 0.0144(12) 0.0304(16) -0.0003(11) -0.0064(12) -0.0068(11)
C7 0.0240(14) 0.0220(13) 0.0285(15) 0.0053(11) -0.0078(11) -0.0058(11)
C8 0.0199(14) 0.0255(14) 0.0321(16) -0.0016(11) -0.0103(11) -0.0077(12)
C9 0.0192(13) 0.0172(12) 0.0152(13) -0.0077(10) -0.0037(10) -0.0003(10)
C10 0.0194(14) 0.0278(14) 0.0250(15) -0.0070(11) -0.0013(11) -0.0091(12)
C11 0.0197(14) 0.0370(16) 0.0322(16) -0.0156(12) -0.0021(12) -0.0044(13)
C12 0.0358(17) 0.0301(15) 0.0313(16) -0.0214(13) -0.0083(13) -0.0050(13)
C13 0.0356(16) 0.0161(12) 0.0242(15) -0.0082(11) -0.0054(12) -0.0059(11)
N4 0.0279(12) 0.0167(10) 0.0235(12) -0.0037(9) -0.0035(9) -0.0051(9)
N5 0.0217(11) 0.0153(10) 0.0168(11) -0.0033(8) 0.0008(8) -0.0021(8)
N6 0.0257(13) 0.0306(12) 0.0241(13) 0.0019(10) -0.0006(10) -0.0026(10)
C14 0.0237(14) 0.0206(12) 0.0182(14) -0.0035(10) -0.0023(10) -0.0029(11)
C15 0.0253(15) 0.0188(12) 0.0246(15) 0.0017(10) -0.0019(11) -0.0031(11)
C16 0.0236(14) 0.0160(12) 0.0184(13) -0.0007(10) 0.0007(10) -0.0012(10)
C17 0.0463(18) 0.0232(14) 0.0331(17) -0.0091(12) -0.0103(14) -0.0090(12)
C18 0.0233(14) 0.0266(14) 0.0266(15) -0.0001(11) -0.0022(11) -0.0053(12)
C19 0.0257(15) 0.0318(15) 0.0267(15) -0.0109(12) -0.0018(11) -0.0039(12)
C20 0.0300(15) 0.0211(13) 0.0271(15) -0.0090(11) 0.0031(12) -0.0066(11)
C21 0.0259(14) 0.0133(12) 0.0236(14) -0.0019(10) 0.0017(11) -0.0028(10)
C22 0.0232(14) 0.0192(12) 0.0219(14) -0.0038(10) -0.0020(11) 0.0010(11)
C23 0.0366(17) 0.0300(15) 0.0280(16) -0.0036(12) -0.0081(13) -0.0033(13)
C24 0.0360(18) 0.0420(17) 0.0339(18) -0.0085(14) -0.0133(14) 0.0042(14)
C25 0.0230(15) 0.0453(18) 0.0331(18) -0.0020(13) -0.0030(13) 0.0095(14)
C26 0.0288(16) 0.0429(17) 0.0296(17) 0.0052(13) 0.0033(13) -0.0018(14)

loop_
_atom_type_symbol
_atom_type_description
_atom_type_scat_dispersion_real
_atom_type_scat_dispersion_imag
_atom_type_scat_source
C C 0.0033 0.0016 'International Tables Vol C Tables 4.2.6.8 and 6.1.1.4'
H H 0.0000 0.0000 'International Tables Vol C Tables 4.2.6.8 and 6.1.1.4'
Cd Cd -0.8075 1.2024 'International Tables Vol C Tables 4.2.6.8 and 6.1.1.4'
Cl Cl 0.1484 0.1585 'International Tables Vol C Tables 4.2.6.8 and 6.1.1.4'
N N 0.0061 0.0033 'International Tables Vol C Tables 4.2.6.8 and 6.1.1.4'

loop_
_exptl_crystal_face_index_h
_exptl_crystal_face_index_k
_exptl_crystal_face_index_l
_exptl_crystal_face_perp_dist
-3 -16 1 0.0636
-2 13 -7 0.1260
9 -3 13 0.1439
11 7 13 0.1716
-9 3 12 0.1746
13 5 1 0.0982
0 -8 -17 0.2081
10 -2 -10 0.1352
-13 -8 -7 0.1907
7 -11 2 0.0527
-10 6 -6 0.1834
1 11 -10 0.1044
-8 -15 0 0.1006
0 -10 12 0.1173
7 -1 16 0.1706
-5 1 16 0.1610
-13 -8 -2 0.1388
2 16 4 0.1374
2 -15 0 0.0371

loop_
_geom_angle_atom_site_label_1
_geom_angle_atom_site_label_2
_geom_angle_atom_site_label_3
_geom_angle_site_symmetry_1
_geom_angle_site_symmetry_3
_geom_angle
_geom_angle_publ_flag
Cl1 Cd1 Cl2 . . 108.30(2) y
Cl1 Cd1 Cl3 . . 113.98(2) y
Cl1 Cd1 Cl4 . . 108.24(2) y
Cl2 Cd1 Cl3 . . 110.40(2) y
Cl2 Cd1 Cl4 . . 115.56(2) y
Cl3 Cd1 Cl4 . . 100.36(2) y
C1 N1 C3 . . 110.67(19) ?
C1 N1 C4 . . 126.46(19) ?
C3 N1 C4 . . 122.86(19) ?
C1 N2 C2 . . 109.13(19) ?
C1 N2 C8 . . 130.01(19) ?
C8 N2 C2 . . 120.81(19) ?
C9 N3 C13 . . 116.4(2) ?
N1 C1 N2 . . 106.48(18) ?
N1 C1 C9 . . 126.6(2) ?
N2 C1 C9 . . 126.9(2) ?
N2 C2 C5 . . 119.3(2) ?
C3 C2 N2 . . 106.19(19) ?
C3 C2 C5 . . 134.5(2) ?
N1 C3 H3 . . 126.2 ?
C2 C3 N1 . . 107.5(2) ?
C2 C3 H3 . . 126.2 ?
N1 C4 H4A . . 109.5 ?
N1 C4 H4B . . 109.5 ?
N1 C4 H4C . . 109.5 ?
H4A C4 H4B . . 109.5 ?
H4A C4 H4C . . 109.5 ?
H4B C4 H4C . . 109.5 ?
C2 C5 H5 . . 120.8 ?
C6 C5 C2 . . 118.5(2) ?
C6 C5 H5 . . 120.8 ?
C5 C6 H6 . . 119.5 ?
C5 C6 C7 . . 121.1(2) ?
C7 C6 H6 . . 119.5 ?
C6 C7 H7 . . 119.4 ?
C8 C7 C6 . . 121.3(2) ?
C8 C7 H7 . . 119.4 ?
N2 C8 H8 . . 120.5 ?
C7 C8 N2 . . 119.0(2) ?
C7 C8 H8 . . 120.5 ?
N3 C9 C1 . . 113.4(2) ?
N3 C9 C10 . . 124.4(2) ?
C10 C9 C1 . . 122.2(2) ?
C9 C10 H10 . . 121.2 ?
C9 C10 C11 . . 117.6(2) ?
C11 C10 H10 . . 121.2 ?
C10 C11 H11 . . 120.4 ?
C12 C11 C10 . . 119.1(2) ?
C12 C11 H11 . . 120.4 ?
C11 C12 H12 . . 120.6 ?
C13 C12 C11 . . 118.9(2) ?
C13 C12 H12 . . 120.6 ?
N3 C13 C12 . . 123.6(2) ?
N3 C13 H13 . . 118.2 ?
C12 C13 H13 . . 118.2 ?
C14 N4 C15 . . 110.5(2) ?
C14 N4 C17 . . 126.9(2) ?
C15 N4 C17 . . 122.6(2) ?
C14 N5 C16 . . 109.32(19) ?
C14 N5 C21 . . 129.3(2) ?
C21 N5 C16 . . 121.3(2) ?
C26 N6 C22 . . 116.7(2) ?
N4 C14 N5 . . 106.7(2) ?
N4 C14 C22 . . 127.3(2) ?
N5 C14 C22 . . 125.9(2) ?
N4 C15 H15 . . 126.3 ?
N4 C15 C16 . . 107.5(2) ?
C16 C15 H15 . . 126.3 ?
N5 C16 C18 . . 119.2(2) ?
C15 C16 N5 . . 106.1(2) ?
C15 C16 C18 . . 134.8(2) ?
N4 C17 H17A . . 109.5 ?
N4 C17 H17B . . 109.5 ?
N4 C17 H17C . . 109.5 ?
H17A C17 H17B . . 109.5 ?
H17A C17 H17C . . 109.5 ?
H17B C17 H17C . . 109.5 ?
C16 C18 H18 . . 120.5 ?
C19 C18 C16 . . 119.1(2) ?
C19 C18 H18 . . 120.5 ?
C18 C19 H19 . . 119.7 ?
C18 C19 C20 . . 120.6(2) ?
C20 C19 H19 . . 119.7 ?
C19 C20 H20 . . 119.4 ?
C21 C20 C19 . . 121.1(2) ?
C21 C20 H20 . . 119.4 ?
N5 C21 H21 . . 120.6 ?
C20 C21 N5 . . 118.7(2) ?
C20 C21 H21 . . 120.6 ?
N6 C22 C14 . . 114.6(2) ?
N6 C22 C23 . . 123.2(2) ?
C23 C22 C14 . . 122.3(2) ?
C22 C23 H23 . . 120.7 ?
C24 C23 C22 . . 118.6(3) ?
C24 C23 H23 . . 120.7 ?
C23 C24 H24 . . 120.5 ?
C25 C24 C23 . . 119.1(3) ?
C25 C24 H24 . . 120.5 ?
C24 C25 H25 . . 120.7 ?
C24 C25 C26 . . 118.7(3) ?
C26 C25 H25 . . 120.7 ?
N6 C26 C25 . . 123.7(3) ?
N6 C26 H26 . . 118.1 ?
C25 C26 H26 . . 118.1 ?

loop_
_geom_bond_atom_site_label_1
_geom_bond_atom_site_label_2
_geom_bond_site_symmetry_2
_geom_bond_distance
_geom_bond_publ_flag
Cd1 Cl1 . 2.4436(7) y
Cd1 Cl2 . 2.4448(6) y
Cd1 Cl3 . 2.4496(7) y
Cd1 Cl4 . 2.4895(6) y
N1 C1 . 1.339(3) ?
N1 C3 . 1.365(3) ?
N1 C4 . 1.467(3) ?
N2 C1 . 1.359(3) ?
N2 C2 . 1.400(3) ?
N2 C8 . 1.395(3) ?
N3 C9 . 1.341(3) ?
N3 C13 . 1.341(3) ?
C1 C9 . 1.475(3) ?
C2 C3 . 1.360(3) ?
C2 C5 . 1.421(3) ?
C3 H3 . 0.9500 ?
C4 H4A . 0.9800 ?
C4 H4B . 0.9800 ?
C4 H4C . 0.9800 ?
C5 H5 . 0.9500 ?
C5 C6 . 1.348(3) ?
C6 H6 . 0.9500 ?
C6 C7 . 1.421(4) ?
C7 H7 . 0.9500 ?
C7 C8 . 1.334(3) ?
C8 H8 . 0.9500 ?
C9 C10 . 1.381(3) ?
C10 H10 . 0.9500 ?
C10 C11 . 1.389(3) ?
C11 H11 . 0.9500 ?
C11 C12 . 1.377(4) ?
C12 H12 . 0.9500 ?
C12 C13 . 1.376(4) ?
C13 H13 . 0.9500 ?
N4 C14 . 1.343(3) ?
N4 C15 . 1.361(3) ?
N4 C17 . 1.474(3) ?
N5 C14 . 1.353(3) ?
N5 C16 . 1.395(3) ?
N5 C21 . 1.388(3) ?
N6 C22 . 1.344(3) ?
N6 C26 . 1.333(3) ?
C14 C22 . 1.473(3) ?
C15 H15 . 0.9500 ?
C15 C16 . 1.367(3) ?
C16 C18 . 1.414(3) ?
C17 H17A . 0.9800 ?
C17 H17B . 0.9800 ?
C17 H17C . 0.9800 ?
C18 H18 . 0.9500 ?
C18 C19 . 1.350(4) ?
C19 H19 . 0.9500 ?
C19 C20 . 1.424(4) ?
C20 H20 . 0.9500 ?
C20 C21 . 1.347(3) ?
C21 H21 . 0.9500 ?
C22 C23 . 1.387(4) ?
C23 H23 . 0.9500 ?
C23 C24 . 1.382(4) ?
C24 H24 . 0.9500 ?
C24 C25 . 1.364(4) ?
C25 H25 . 0.9500 ?
C25 C26 . 1.389(4) ?
C26 H26 . 0.9500 ?

loop_
_geom_hbond_atom_site_label_D
_geom_hbond_atom_site_label_H
_geom_hbond_atom_site_label_A
_geom_hbond_site_symmetry_A
_geom_hbond_distance_DH
_geom_hbond_distance_HA
_geom_hbond_distance_DA
_geom_hbond_angle_DHA
C4 H4C Cl3 2_667 0.98 2.72 3.664(3) 162
C5 H5 Cl3 . 0.95 2.71 3.446(2) 135
C7 H7 Cl4 1_455 0.95 2.72 3.651(3) 166
C8 H8 Cl2 1_455 0.95 2.75 3.518(3) 138
C12 H12 Cl4 1_445 0.95 2.70 3.644(2) 171
C17 H17A Cl4 2_666 0.98 2.79 3.695(3) 155
C17 H17C Cl1 1_545 0.98 2.80 3.721(3) 158
C23 H23 Cl4 2_666 0.95 2.69 3.576(3) 156
C26 H26 Cl2 1_455 0.95 2.84 3.689(3) 149

loop_
_geom_torsion_atom_site_label_1
_geom_torsion_atom_site_label_2
_geom_torsion_atom_site_label_3
_geom_torsion_atom_site_label_4
_geom_torsion_site_symmetry_1
_geom_torsion_site_symmetry_2
_geom_torsion_site_symmetry_3
_geom_torsion_site_symmetry_4
_geom_torsion
_geom_torsion_publ_flag
N1 C1 C9 N3 . . . . -40.5(3) ?
N1 C1 C9 C10 . . . . 138.2(3) ?
N2 C1 C9 N3 . . . . 137.1(2) ?
N2 C1 C9 C10 . . . . -44.3(4) ?
N2 C2 C3 N1 . . . . 0.9(3) ?
N2 C2 C5 C6 . . . . 0.7(4) ?
N3 C9 C10 C11 . . . . -1.7(4) ?
C1 N1 C3 C2 . . . . -0.7(3) ?
C1 N2 C2 C3 . . . . -0.8(3) ?
C1 N2 C2 C5 . . . . 176.8(2) ?
C1 N2 C8 C7 . . . . -176.7(3) ?
C1 C9 C10 C11 . . . . 179.8(2) ?
C2 N2 C1 N1 . . . . 0.4(3) ?
C2 N2 C1 C9 . . . . -177.6(2) ?
C2 N2 C8 C7 . . . . 0.5(4) ?
C2 C5 C6 C7 . . . . -0.1(4) ?
C3 N1 C1 N2 . . . . 0.2(3) ?
C3 N1 C1 C9 . . . . 178.2(2) ?
C3 C2 C5 C6 . . . . 177.5(3) ?
C4 N1 C1 N2 . . . . 178.9(2) ?
C4 N1 C1 C9 . . . . -3.1(4) ?
C4 N1 C3 C2 . . . . -179.5(2) ?
C5 C2 C3 N1 . . . . -176.2(3) ?
C5 C6 C7 C8 . . . . -0.3(4) ?
C6 C7 C8 N2 . . . . 0.1(4) ?
C8 N2 C1 N1 . . . . 177.8(2) ?
C8 N2 C1 C9 . . . . -0.2(4) ?
C8 N2 C2 C3 . . . . -178.5(2) ?
C8 N2 C2 C5 . . . . -0.9(4) ?
C9 N3 C13 C12 . . . . 1.6(4) ?
C9 C10 C11 C12 . . . . 1.5(4) ?
C10 C11 C12 C13 . . . . 0.2(4) ?
C11 C12 C13 N3 . . . . -1.8(4) ?
C13 N3 C9 C1 . . . . 178.8(2) ?
C13 N3 C9 C10 . . . . 0.2(4) ?
N4 C14 C22 N6 . . . . 138.5(3) ?
N4 C14 C22 C23 . . . . -40.7(4) ?
N4 C15 C16 N5 . . . . 0.0(3) ?
N4 C15 C16 C18 . . . . -178.8(3) ?
N5 C14 C22 N6 . . . . -36.2(4) ?
N5 C14 C22 C23 . . . . 144.6(3) ?
N5 C16 C18 C19 . . . . -1.1(4) ?
N6 C22 C23 C24 . . . . -3.7(4) ?
C14 N4 C15 C16 . . . . -0.2(3) ?
C14 N5 C16 C15 . . . . 0.1(3) ?
C14 N5 C16 C18 . . . . 179.2(2) ?
C14 N5 C21 C20 . . . . -177.3(2) ?
C14 C22 C23 C24 . . . . 175.4(2) ?
C15 N4 C14 N5 . . . . 0.2(3) ?
C15 N4 C14 C22 . . . . -175.3(2) ?
C15 C16 C18 C19 . . . . 177.6(3) ?
C16 N5 C14 N4 . . . . -0.2(3) ?
C16 N5 C14 C22 . . . . 175.4(2) ?
C16 N5 C21 C20 . . . . -0.4(4) ?
C16 C18 C19 C20 . . . . -0.6(4) ?
C17 N4 C14 N5 . . . . 177.9(2) ?
C17 N4 C14 C22 . . . . 2.3(4) ?
C17 N4 C15 C16 . . . . -177.9(2) ?
C18 C19 C20 C21 . . . . 2.0(4) ?
C19 C20 C21 N5 . . . . -1.4(4) ?
C21 N5 C14 N4 . . . . 177.0(2) ?
C21 N5 C14 C22 . . . . -7.4(4) ?
C21 N5 C16 C15 . . . . -177.4(2) ?
C21 N5 C16 C18 . . . . 1.7(3) ?
C22 N6 C26 C25 . . . . 1.8(4) ?
C22 C23 C24 C25 . . . . 1.7(4) ?
C23 C24 C25 C26 . . . . 1.7(4) ?
C24 C25 C26 N6 . . . . -3.6(5) ?
C26 N6 C22 C14 . . . . -177.2(2) ?
C26 N6 C22 C23 . . . . 1.9(4) ?
